data_7009181
loop_
_publ_author_name
'Dawson, David M.'
'Walker, Dennis A.'
'Thornton-Pett, Mark'
'Bochmann, Manfred'

_publ_section_title
;
 Synthesis and reactivity of sterically hindered iminopyrrolato
 complexes of zirconium, iron, cobalt and nickel
;
_journal_issue 4
_journal_name_full 'Journal of the Chemical Society, Dalton Transactions'
_journal_page_first 459
_journal_paper_doi 10.1039/a909125d
_journal_year 2000
_chemical_formula_sum 'C38 H54 N6 Zr'
_chemical_formula_weight 686.09
_chemical_name_systematic
; 
 ? 
;
_space_group_IT_number 14
_symmetry_cell_setting monoclinic
_symmetry_space_group_name_Hall '-P 2ybc'
_symmetry_space_group_name_H-M 'P 1 21/c 1'
_atom_sites_solution_hydrogens geom
_atom_sites_solution_primary direct
_atom_sites_solution_secondary difmap
_audit_creation_method SHELXL-97
_cell_angle_alpha 90.00
_cell_angle_beta 97.8130(6)
_cell_angle_gamma 90.00
_cell_formula_units_Z 4
_cell_length_a 14.7035(2)
_cell_length_b 11.32660(10)
_cell_length_c 22.2836(3)
_cell_measurement_temperature 150(2)
_cell_volume 3676.68(8)
_computing_cell_refinement 'DENZO-SMN (Otwinowski & Minor, 1996)'
_computing_data_collection 'COLLECT (Nonius, 1999)'
_computing_data_reduction 'DENZO-SMN (Otwinowski & Minor, 1996)'
_computing_molecular_graphics 'ORTEX (McArdle, 1995)'
_computing_publication_material 'local program'
_computing_structure_refinement 'SHELXL-97 (Sheldrick, 1997)'
_computing_structure_solution 'SHELXS-97 (Sheldrick, 1990)'
_diffrn_ambient_temperature 150(2)
_diffrn_detector_area_resol_mean 9.091
_diffrn_measured_fraction_theta_full 0.981
_diffrn_measured_fraction_theta_max 0.981
_diffrn_measurement_device_type 'Nonius KappaCCD area detector diffractometer'
_diffrn_measurement_method
;
   Detector set at 30mm from sample with different 2theta offsets 
   1 degree phi exposures for chi=0 degree settings
   1 degree omega exposures for chi=90 degree settings
;
_diffrn_radiation_monochromator graphite
_diffrn_radiation_source 'fine-focus sealed tube'
_diffrn_radiation_type MoK\a
_diffrn_radiation_wavelength 0.71073
_diffrn_reflns_av_R_equivalents 0.0511
_diffrn_reflns_av_sigmaI/netI 0.0502
_diffrn_reflns_limit_h_max 18
_diffrn_reflns_limit_h_min 0
_diffrn_reflns_limit_k_max 13
_diffrn_reflns_limit_k_min -13
_diffrn_reflns_limit_l_max 27
_diffrn_reflns_limit_l_min -27
_diffrn_reflns_number 13383
_diffrn_reflns_theta_full 26.00
_diffrn_reflns_theta_max 26.00
_diffrn_reflns_theta_min 3.55
_exptl_absorpt_coefficient_mu 0.333
_exptl_absorpt_correction_T_max 0.8539
_exptl_absorpt_correction_T_min 0.8228
_exptl_absorpt_correction_type multi-scan
_exptl_absorpt_process_details
;
 Using multiple and symmetry-related data measurements via the program SORTAV
 See R.H. Blessing, Acta Cryst (1995), A51, 33-38 
;
_exptl_crystal_colour yellow
_exptl_crystal_density_diffrn 1.239
_exptl_crystal_density_method 'not measured'
_exptl_crystal_description prism
_exptl_crystal_F_000 1456
_exptl_crystal_size_max 0.61
_exptl_crystal_size_mid 0.61
_exptl_crystal_size_min 0.49
_refine_diff_density_max 0.696
_refine_diff_density_min -0.535
_refine_diff_density_rms 0.072
_refine_ls_extinction_method none
_refine_ls_goodness_of_fit_ref 1.055
_refine_ls_hydrogen_treatment mixed
_refine_ls_matrix_type full
_refine_ls_number_parameters 418
_refine_ls_number_reflns 7069
_refine_ls_number_restraints 0
_refine_ls_restrained_S_all 1.055
_refine_ls_R_factor_all 0.0386
_refine_ls_R_factor_gt 0.0355
_refine_ls_shift/su_max 0.001
_refine_ls_shift/su_mean 0.000
_refine_ls_structure_factor_coef Fsqd
_refine_ls_weighting_details 'calc w=1/[\s^2^(Fo^2^)+(0.0480P)^2^+1.5040P] where P=(Fo^2^+2Fc^2^)/3'
_refine_ls_weighting_scheme calc
_refine_ls_wR_factor_gt 0.0930
_refine_ls_wR_factor_ref 0.0953
_reflns_number_gt 6675
_reflns_number_total 7069
_reflns_threshold_expression >2sigma(I)
_cod_data_source_file a909125d.txt
_cod_data_source_block MB48
_cod_depositor_comments
;
The following automatic conversions were performed:
'_symmetry_cell_setting' value 'Monoclinic' changed to 'monoclinic'
according to '/home/saulius/struct/CIF-dictionaries/cif_core.dic'
dictionary named 'cif_core.dic' version 2.4.1 from 2010-06-29.

Automatic conversion script
Id: cif_fix_enum 1527 2010-12-29 10:47:43Z saulius 
;
_cod_original_sg_symbol_H-M P21/c
_cod_database_code 7009181

loop_
_symmetry_equiv_pos_as_xyz
'x, y, z'
'-x, y+1/2, -z+1/2'
'-x, -y, -z'
'x, -y-1/2, z-1/2'

loop_
_atom_site_label
_atom_site_type_symbol
_atom_site_fract_x
_atom_site_fract_y
_atom_site_fract_z
_atom_site_U_iso_or_equiv
_atom_site_adp_type
_atom_site_occupancy
_atom_site_symmetry_multiplicity
_atom_site_calc_flag
_atom_site_refinement_flags
_atom_site_disorder_assembly
_atom_site_disorder_group
Zr1 Zr 0.321787(9) 0.343799(13) 0.159828(6) 0.02146(8) Uani 1 1 d . . .
N1 N 0.33875(9) 0.47488(12) 0.08599(6) 0.0261(3) Uani 1 1 d . . .
C2 C 0.41060(12) 0.51598(16) 0.06010(8) 0.0312(4) Uani 1 1 d . . .
H2 H 0.4731 0.4970 0.0733 0.037 Uiso 1 1 calc R . .
C3 C 0.38038(13) 0.59015(17) 0.01138(8) 0.0354(4) Uani 1 1 d . . .
H3 H 0.4177 0.6298 -0.0138 0.042 Uiso 1 1 calc R . .
C4 C 0.28520(13) 0.59493(15) 0.00687(8) 0.0330(4) Uani 1 1 d . . .
H4 H 0.2447 0.6380 -0.0220 0.040 Uiso 1 1 calc R . .
C5 C 0.26109(12) 0.52346(14) 0.05339(8) 0.0275(3) Uani 1 1 d . . .
C6 C 0.17604(11) 0.48838(15) 0.06974(7) 0.0274(3) Uani 1 1 d . . .
H6 H 0.1209 0.5203 0.0488 0.033 Uiso 1 1 calc R . .
N7 N 0.17185(9) 0.41254(12) 0.11335(6) 0.0257(3) Uani 1 1 d . . .
C71 C 0.07893(11) 0.38717(16) 0.12488(8) 0.0283(3) Uani 1 1 d . . .
C72 C 0.04276(12) 0.44774(17) 0.17138(8) 0.0329(4) Uani 1 1 d . . .
C73 C -0.04835(13) 0.4267(2) 0.17891(10) 0.0420(5) Uani 1 1 d . . .
H73 H -0.0741 0.4670 0.2100 0.050 Uiso 1 1 calc R . .
C74 C -0.10208(14) 0.34799(19) 0.14191(12) 0.0468(5) Uani 1 1 d . . .
H74 H -0.1643 0.3354 0.1473 0.056 Uiso 1 1 calc R . .
C75 C -0.06491(13) 0.28797(19) 0.09723(10) 0.0432(5) Uani 1 1 d . . .
H75 H -0.1020 0.2336 0.0723 0.052 Uiso 1 1 calc R . .
C76 C 0.02580(12) 0.30539(17) 0.08783(9) 0.0328(4) Uani 1 1 d . . .
C77 C 0.09904(13) 0.5372(2) 0.21137(9) 0.0402(4) Uani 1 1 d . . .
H77 H 0.1654 0.5202 0.2098 0.048 Uiso 1 1 calc R . .
C78 C 0.0792(2) 0.6630(2) 0.18766(13) 0.0594(7) Uani 1 1 d . . .
H78A H 0.0927 0.6686 0.1459 0.089 Uiso 1 1 calc R . .
H78B H 0.1178 0.7190 0.2132 0.089 Uiso 1 1 calc R . .
H78C H 0.0144 0.6818 0.1888 0.089 Uiso 1 1 calc R . .
C79 C 0.08245(16) 0.5290(3) 0.27753(10) 0.0579(6) Uani 1 1 d . . .
H79A H 0.0196 0.5542 0.2810 0.087 Uiso 1 1 calc R . .
H79B H 0.1260 0.5802 0.3025 0.087 Uiso 1 1 calc R . .
H79C H 0.0911 0.4472 0.2915 0.087 Uiso 1 1 calc R . .
C80 C 0.06374(12) 0.23169(17) 0.03989(9) 0.0364(4) Uani 1 1 d . . .
H80 H 0.1280 0.2585 0.0377 0.044 Uiso 1 1 calc R . .
C81 C 0.00844(15) 0.2478(3) -0.02274(10) 0.0547(6) Uani 1 1 d . . .
H81A H 0.0358 0.2002 -0.0524 0.082 Uiso 1 1 calc R . .
H81B H 0.0091 0.3313 -0.0343 0.082 Uiso 1 1 calc R . .
H81C H -0.0550 0.2224 -0.0217 0.082 Uiso 1 1 calc R . .
C82 C 0.06713(17) 0.1016(2) 0.05720(12) 0.0520(5) Uani 1 1 d . . .
H82A H 0.1082 0.0910 0.0953 0.078 Uiso 1 1 calc R . .
H82B H 0.0901 0.0556 0.0252 0.078 Uiso 1 1 calc R . .
H82C H 0.0053 0.0746 0.0623 0.078 Uiso 1 1 calc R . .
N8 N 0.47434(10) 0.32508(13) 0.16565(6) 0.0270(3) Uani 1 1 d . . .
C9 C 0.54711(12) 0.37905(18) 0.19846(8) 0.0325(4) Uani 1 1 d . . .
H9 H 0.5426 0.4329 0.2306 0.039 Uiso 1 1 calc R . .
C10 C 0.62919(13) 0.34531(17) 0.17887(9) 0.0349(4) Uani 1 1 d . . .
H10 H 0.6891 0.3715 0.1947 0.042 Uiso 1 1 calc R . .
C11 C 0.60635(12) 0.26536(17) 0.13148(8) 0.0320(4) Uani 1 1 d . . .
H11 H 0.6475 0.2259 0.1088 0.038 Uiso 1 1 calc R . .
C12 C 0.51088(11) 0.25510(15) 0.12409(7) 0.0261(3) Uani 1 1 d . . .
C13 C 0.44938(11) 0.18995(15) 0.08172(7) 0.0267(3) Uani 1 1 d . . .
H13 H 0.4737 0.1395 0.0538 0.032 Uiso 1 1 calc R . .
N14 N 0.36114(9) 0.19738(12) 0.08013(6) 0.0248(3) Uani 1 1 d . . .
C141 C 0.31032(11) 0.12060(15) 0.03546(7) 0.0263(3) Uani 1 1 d . . .
C142 C 0.27979(12) 0.16394(15) -0.02287(8) 0.0281(4) Uani 1 1 d . . .
C143 C 0.23723(12) 0.08468(17) -0.06589(8) 0.0339(4) Uani 1 1 d . . .
H143 H 0.2150 0.1124 -0.1054 0.041 Uiso 1 1 calc R . .
C144 C 0.22680(14) -0.03302(18) -0.05223(9) 0.0388(4) Uani 1 1 d . . .
H144 H 0.1997 -0.0859 -0.0826 0.047 Uiso 1 1 calc R . .
C145 C 0.25586(14) -0.07389(17) 0.00575(9) 0.0374(4) Uani 1 1 d . . .
H145 H 0.2475 -0.1547 0.0150 0.045 Uiso 1 1 calc R . .
C146 C 0.29723(12) 0.00175(16) 0.05087(8) 0.0311(4) Uani 1 1 d . . .
C147 C 0.29916(13) 0.28964(16) -0.04156(8) 0.0317(4) Uani 1 1 d . . .
H147 H 0.3092 0.3391 -0.0041 0.038 Uiso 1 1 calc R . .
C148 C 0.38751(14) 0.2919(2) -0.07058(9) 0.0431(5) Uani 1 1 d . . .
H14A H 0.4389 0.2647 -0.0411 0.065 Uiso 1 1 calc R . .
H14B H 0.3995 0.3726 -0.0832 0.065 Uiso 1 1 calc R . .
H14C H 0.3809 0.2397 -0.1060 0.065 Uiso 1 1 calc R . .
C149 C 0.22102(16) 0.34529(18) -0.08469(10) 0.0427(5) Uani 1 1 d . . .
H14D H 0.2121 0.3009 -0.1228 0.064 Uiso 1 1 calc R . .
H14E H 0.2365 0.4274 -0.0928 0.064 Uiso 1 1 calc R . .
H14F H 0.1644 0.3432 -0.0661 0.064 Uiso 1 1 calc R . .
C150 C 0.32976(14) -0.04678(17) 0.11363(9) 0.0389(4) Uani 1 1 d . . .
H150 H 0.3415 0.0218 0.1419 0.047 Uiso 1 1 calc R . .
C151 C 0.25799(17) -0.1259(2) 0.13741(10) 0.0499(5) Uani 1 1 d . . .
H15A H 0.1981 -0.0865 0.1313 0.075 Uiso 1 1 calc R . .
H15B H 0.2761 -0.1407 0.1807 0.075 Uiso 1 1 calc R . .
H15C H 0.2539 -0.2011 0.1154 0.075 Uiso 1 1 calc R . .
C152 C 0.41982(16) -0.1145(2) 0.11473(11) 0.0538(6) Uani 1 1 d . . .
H15D H 0.4105 -0.1817 0.0868 0.081 Uiso 1 1 calc R . .
H15E H 0.4400 -0.1433 0.1559 0.081 Uiso 1 1 calc R . .
H15F H 0.4668 -0.0620 0.1022 0.081 Uiso 1 1 calc R . .
N15 N 0.34201(10) 0.46769(13) 0.22721(6) 0.0293(3) Uani 1 1 d . . .
C16 C 0.38543(15) 0.58261(18) 0.22181(9) 0.0416(4) Uani 1 1 d . . .
H16A H 0.3411 0.6454 0.2264 0.062 Uiso 1 1 calc R . .
H16B H 0.4060 0.5891 0.1819 0.062 Uiso 1 1 calc R . .
H16C H 0.4383 0.5904 0.2534 0.062 Uiso 1 1 calc R . .
C17 C 0.32078(13) 0.45443(18) 0.28908(8) 0.0372(4) Uani 1 1 d . . .
H17A H 0.3780 0.4495 0.3172 0.056 Uiso 1 1 calc R . .
H17B H 0.2849 0.3822 0.2920 0.056 Uiso 1 1 calc R . .
H17C H 0.2851 0.5227 0.2996 0.056 Uiso 1 1 calc R . .
N18 N 0.25726(10) 0.21987(13) 0.20587(6) 0.0283(3) Uani 1 1 d . . .
C19 C 0.17110(14) 0.17082(19) 0.21884(10) 0.0398(5) Uani 1 1 d . . .
H19A H 0.1700 0.0857 0.2108 0.060 Uiso 1 1 calc R . .
H19B H 0.1202 0.2089 0.1930 0.060 Uiso 1 1 calc R . .
H19C H 0.1648 0.1846 0.2615 0.060 Uiso 1 1 calc R . .
C20 C 0.33346(14) 0.16514(17) 0.24514(9) 0.0361(4) Uani 1 1 d . . .
H20A H 0.3256 0.1780 0.2876 0.054 Uiso 1 1 calc R . .
H20B H 0.3915 0.2006 0.2372 0.054 Uiso 1 1 calc R . .
H20C H 0.3344 0.0802 0.2369 0.054 Uiso 1 1 calc R . .

loop_
_atom_site_aniso_label
_atom_site_aniso_U_11
_atom_site_aniso_U_22
_atom_site_aniso_U_33
_atom_site_aniso_U_23
_atom_site_aniso_U_13
_atom_site_aniso_U_12
Zr1 0.01901(11) 0.02234(11) 0.02298(11) -0.00004(5) 0.00266(7) -0.00063(5)
N1 0.0250(7) 0.0255(7) 0.0279(7) 0.0001(6) 0.0038(5) -0.0036(5)
C2 0.0290(8) 0.0303(9) 0.0353(9) -0.0002(7) 0.0076(7) -0.0057(7)
C3 0.0424(10) 0.0304(9) 0.0350(9) 0.0026(7) 0.0110(8) -0.0090(8)
C4 0.0434(10) 0.0248(8) 0.0307(8) 0.0026(7) 0.0042(7) -0.0008(7)
C5 0.0308(8) 0.0230(8) 0.0286(8) -0.0011(6) 0.0032(6) 0.0004(6)
C6 0.0258(8) 0.0265(8) 0.0291(8) -0.0017(6) 0.0004(6) 0.0050(6)
N7 0.0221(6) 0.0271(7) 0.0279(7) -0.0021(5) 0.0032(5) 0.0006(5)
C71 0.0198(8) 0.0302(9) 0.0348(9) 0.0021(7) 0.0035(6) 0.0022(7)
C72 0.0270(8) 0.0367(9) 0.0353(9) 0.0015(7) 0.0048(7) 0.0062(7)
C73 0.0294(9) 0.0499(12) 0.0491(11) -0.0024(9) 0.0136(8) 0.0068(8)
C74 0.0240(9) 0.0535(13) 0.0652(14) -0.0020(10) 0.0140(9) -0.0016(8)
C75 0.0238(9) 0.0429(11) 0.0627(13) -0.0072(10) 0.0058(8) -0.0036(8)
C76 0.0245(8) 0.0308(9) 0.0426(10) -0.0025(8) 0.0026(7) 0.0014(7)
C77 0.0300(9) 0.0529(12) 0.0383(10) -0.0118(9) 0.0066(7) 0.0052(8)
C78 0.0694(17) 0.0472(14) 0.0609(15) -0.0132(11) 0.0068(13) -0.0063(11)
C79 0.0467(12) 0.0886(19) 0.0383(11) -0.0137(12) 0.0054(9) 0.0129(12)
C80 0.0230(8) 0.0393(10) 0.0461(10) -0.0121(8) 0.0018(7) -0.0015(7)
C81 0.0384(11) 0.0742(16) 0.0497(12) -0.0104(11) 0.0000(9) 0.0071(11)
C82 0.0524(13) 0.0386(12) 0.0649(14) -0.0114(10) 0.0075(11) 0.0050(10)
N8 0.0223(7) 0.0291(7) 0.0293(7) -0.0021(6) 0.0021(5) -0.0011(5)
C9 0.0270(8) 0.0374(9) 0.0319(9) -0.0035(8) -0.0009(7) -0.0043(8)
C10 0.0224(8) 0.0437(11) 0.0376(10) 0.0008(7) -0.0002(7) -0.0062(7)
C11 0.0237(8) 0.0400(10) 0.0330(9) 0.0048(7) 0.0062(6) 0.0016(7)
C12 0.0222(8) 0.0278(8) 0.0283(8) 0.0021(6) 0.0040(6) 0.0009(6)
C13 0.0279(8) 0.0252(8) 0.0276(8) -0.0007(7) 0.0063(6) 0.0020(7)
N14 0.0247(7) 0.0234(7) 0.0258(7) -0.0005(6) 0.0012(5) -0.0010(6)
C141 0.0236(8) 0.0272(8) 0.0284(8) -0.0054(7) 0.0045(6) -0.0004(7)
C142 0.0272(8) 0.0301(9) 0.0277(8) -0.0032(6) 0.0062(7) -0.0027(6)
C143 0.0344(9) 0.0383(10) 0.0287(8) -0.0056(7) 0.0034(7) -0.0061(8)
C144 0.0438(11) 0.0377(10) 0.0347(9) -0.0104(8) 0.0044(8) -0.0119(8)
C145 0.0438(10) 0.0271(9) 0.0412(10) -0.0058(8) 0.0052(8) -0.0060(8)
C146 0.0322(9) 0.0279(8) 0.0334(9) -0.0026(7) 0.0051(7) -0.0004(7)
C147 0.0376(9) 0.0313(9) 0.0256(8) -0.0025(7) 0.0021(7) -0.0064(7)
C148 0.0406(11) 0.0482(12) 0.0410(10) 0.0026(9) 0.0075(8) -0.0146(9)
C149 0.0487(12) 0.0415(11) 0.0364(10) 0.0054(8) 0.0003(9) 0.0007(8)
C150 0.0525(12) 0.0272(9) 0.0354(9) -0.0001(7) 0.0000(8) -0.0017(8)
C151 0.0622(14) 0.0411(11) 0.0472(12) 0.0129(10) 0.0107(10) 0.0018(10)
C152 0.0474(12) 0.0503(13) 0.0590(14) 0.0096(11) -0.0097(10) 0.0004(10)
N15 0.0283(7) 0.0303(7) 0.0287(7) -0.0022(6) 0.0019(6) 0.0002(6)
C16 0.0521(12) 0.0326(10) 0.0402(10) -0.0079(8) 0.0065(9) -0.0084(9)
C17 0.0385(10) 0.0443(11) 0.0284(9) -0.0052(8) 0.0035(7) 0.0015(8)
N18 0.0264(7) 0.0294(7) 0.0294(7) 0.0036(6) 0.0045(5) -0.0016(6)
C19 0.0329(10) 0.0450(11) 0.0419(11) 0.0125(8) 0.0060(8) -0.0063(8)
C20 0.0351(10) 0.0375(10) 0.0358(10) 0.0090(7) 0.0045(8) 0.0019(7)

loop_
_atom_type_symbol
_atom_type_description
_atom_type_scat_dispersion_real
_atom_type_scat_dispersion_imag
_atom_type_scat_source
C C 0.0033 0.0016 'International Tables Vol C Tables 4.2.6.8 and 6.1.1.4'
H H 0.0000 0.0000 'International Tables Vol C Tables 4.2.6.8 and 6.1.1.4'
N N 0.0061 0.0033 'International Tables Vol C Tables 4.2.6.8 and 6.1.1.4'
Zr Zr -2.9673 0.5597 'International Tables Vol C Tables 4.2.6.8 and 6.1.1.4'

loop_
_geom_angle_atom_site_label_1
_geom_angle_atom_site_label_2
_geom_angle_atom_site_label_3
_geom_angle
_geom_angle_site_symmetry_1
_geom_angle_site_symmetry_3
_geom_angle_publ_flag
N18 Zr1 N15 97.67(6) . . ?
N18 Zr1 N8 115.79(6) . . ?
N15 Zr1 N8 88.74(5) . . ?
N18 Zr1 N1 157.25(5) . . ?
N15 Zr1 N1 93.69(6) . . ?
N8 Zr1 N1 83.99(5) . . ?
N18 Zr1 N7 88.73(5) . . ?
N15 Zr1 N7 97.23(5) . . ?
N8 Zr1 N7 153.85(5) . . ?
N1 Zr1 N7 70.27(5) . . ?
N18 Zr1 N14 93.87(5) . . ?
N15 Zr1 N14 158.65(5) . . ?
N8 Zr1 N14 70.05(5) . . ?
N1 Zr1 N14 82.08(5) . . ?
N7 Zr1 N14 100.94(4) . . ?
C2 N1 C5 106.03(14) . . ?
C2 N1 Zr1 135.04(12) . . ?
C5 N1 Zr1 118.71(11) . . ?
N1 C2 C3 110.72(16) . . ?
C4 C3 C2 106.88(15) . . ?
C3 C4 C5 106.14(16) . . ?
N1 C5 C4 110.22(15) . . ?
N1 C5 C6 116.85(14) . . ?
C4 C5 C6 132.80(16) . . ?
N7 C6 C5 120.83(15) . . ?
C6 N7 C71 113.74(13) . . ?
C6 N7 Zr1 113.33(10) . . ?
C71 N7 Zr1 132.92(10) . . ?
C76 C71 C72 121.25(16) . . ?
C76 C71 N7 119.18(15) . . ?
C72 C71 N7 119.54(15) . . ?
C73 C72 C71 118.14(17) . . ?
C73 C72 C77 119.99(17) . . ?
C71 C72 C77 121.83(16) . . ?
C74 C73 C72 121.19(18) . . ?
C75 C74 C73 119.79(18) . . ?
C74 C75 C76 121.40(19) . . ?
C75 C76 C71 118.20(17) . . ?
C75 C76 C80 118.59(17) . . ?
C71 C76 C80 123.16(15) . . ?
C72 C77 C79 112.31(19) . . ?
C72 C77 C78 110.78(17) . . ?
C79 C77 C78 109.9(2) . . ?
C76 C80 C82 110.85(18) . . ?
C76 C80 C81 112.05(16) . . ?
C82 C80 C81 110.02(18) . . ?
C9 N8 C12 105.65(14) . . ?
C9 N8 Zr1 134.34(12) . . ?
C12 N8 Zr1 119.55(11) . . ?
N8 C9 C10 111.18(16) . . ?
C9 C10 C11 106.60(16) . . ?
C12 C11 C10 106.11(16) . . ?
N8 C12 C11 110.47(15) . . ?
N8 C12 C13 118.21(14) . . ?
C11 C12 C13 131.30(16) . . ?
N14 C13 C12 121.90(15) . . ?
C13 N14 C141 113.60(14) . . ?
C13 N14 Zr1 110.11(11) . . ?
C141 N14 Zr1 136.27(10) . . ?
C142 C141 C146 121.49(16) . . ?
C142 C141 N14 119.71(15) . . ?
C146 C141 N14 118.71(15) . . ?
C143 C142 C141 117.85(16) . . ?
C143 C142 C147 119.76(16) . . ?
C141 C142 C147 122.16(15) . . ?
C144 C143 C142 121.45(17) . . ?
C143 C144 C145 119.95(17) . . ?
C144 C145 C146 121.07(18) . . ?
C145 C146 C141 118.13(17) . . ?
C145 C146 C150 119.55(17) . . ?
C141 C146 C150 122.28(16) . . ?
C142 C147 C148 109.45(16) . . ?
C142 C147 C149 113.89(15) . . ?
C148 C147 C149 109.66(16) . . ?
C146 C150 C152 111.13(17) . . ?
C146 C150 C151 112.62(17) . . ?
C152 C150 C151 109.68(18) . . ?
C16 N15 C17 108.71(15) . . ?
C16 N15 Zr1 124.85(12) . . ?
C17 N15 Zr1 126.36(12) . . ?
C19 N18 C20 109.75(14) . . ?
C19 N18 Zr1 147.26(12) . . ?
C20 N18 Zr1 102.77(11) . . ?

loop_
_geom_bond_atom_site_label_1
_geom_bond_atom_site_label_2
_geom_bond_distance
_geom_bond_site_symmetry_2
_geom_bond_publ_flag
Zr1 N18 2.0465(14) . ?
Zr1 N15 2.0472(15) . ?
Zr1 N8 2.2392(14) . ?
Zr1 N1 2.2551(14) . ?
Zr1 N7 2.4327(13) . ?
Zr1 N14 2.5532(14) . ?
N1 C2 1.353(2) . ?
N1 C5 1.382(2) . ?
C2 C3 1.397(3) . ?
C3 C4 1.390(3) . ?
C4 C5 1.398(2) . ?
C5 C6 1.407(2) . ?
C6 N7 1.305(2) . ?
N7 C71 1.453(2) . ?
C71 C76 1.405(3) . ?
C71 C72 1.406(2) . ?
C72 C73 1.393(3) . ?
C72 C77 1.518(3) . ?
C73 C74 1.386(3) . ?
C74 C75 1.378(3) . ?
C75 C76 1.392(3) . ?
C76 C80 1.520(3) . ?
C77 C79 1.529(3) . ?
C77 C78 1.534(3) . ?
C80 C82 1.522(3) . ?
C80 C81 1.528(3) . ?
N8 C9 1.357(2) . ?
N8 C12 1.382(2) . ?
C9 C10 1.391(3) . ?
C10 C11 1.397(3) . ?
C11 C12 1.396(2) . ?
C12 C13 1.422(2) . ?
C13 N14 1.296(2) . ?
N14 C141 1.450(2) . ?
C141 C142 1.405(2) . ?
C141 C146 1.409(2) . ?
C142 C143 1.398(2) . ?
C142 C147 1.521(2) . ?
C143 C144 1.381(3) . ?
C144 C145 1.384(3) . ?
C145 C146 1.396(3) . ?
C146 C150 1.518(3) . ?
C147 C148 1.528(3) . ?
C147 C149 1.530(3) . ?
C150 C152 1.528(3) . ?
C150 C151 1.533(3) . ?
N15 C16 1.462(2) . ?
N15 C17 1.462(2) . ?
N18 C19 1.448(2) . ?
N18 C20 1.462(2) . ?
